data_7025183
loop_
_publ_author_name
'Valerio C\'ardenas, Cintya'
'Mu\~noz Hern\'andez, Miguel Angel'
'Gr\'evy, Jean-Michel'

_publ_section_title
;
 Reactivity of Zn(II), Mg(II) and Al(III) chlorides with a phosphinimine
 ligand: new tetrameric inverse crown ether structures.
;
_journal_issue 28
_journal_name_full 'Dalton transactions (Cambridge, England : 2003)'
_journal_page_first 6441
_journal_page_last 6448
_journal_paper_doi 10.1039/b925580j
_journal_volume 39
_journal_year 2010
_chemical_formula_sum 'C32 H44 Cl4 N2 P2 Si2 Zn2'
_chemical_formula_weight 847.35
_chemical_name_systematic
;
?
;
_space_group_IT_number 2
_symmetry_cell_setting triclinic
_symmetry_space_group_name_Hall '-P 1'
_symmetry_space_group_name_H-M 'P -1'
_atom_sites_solution_hydrogens geom
_atom_sites_solution_primary direct
_atom_sites_solution_secondary difmap
_audit_creation_method SHELXL-97
_cell_angle_alpha 74.417(3)
_cell_angle_beta 74.331(2)
_cell_angle_gamma 69.169(2)
_cell_formula_units_Z 1
_cell_length_a 8.6601(11)
_cell_length_b 11.2147(13)
_cell_length_c 11.4194(14)
_cell_measurement_temperature 100(2)
_cell_volume 979.5(2)
_computing_cell_refinement 'Bruker SMART'
_computing_data_collection 'Bruker SMART'
_computing_data_reduction 'Bruker SAINT'
_computing_molecular_graphics 'Bruker SHELXTL'
_computing_publication_material 'Bruker SHELXTL'
_computing_structure_refinement 'SHELXL-97 (Sheldrick, 1997)'
_computing_structure_solution 'SHELXS-97 (Sheldrick, 1990)'
_diffrn_ambient_temperature 100(2)
_diffrn_measured_fraction_theta_full 0.925
_diffrn_measured_fraction_theta_max 0.925
_diffrn_measurement_device_type 'CCD area detector'
_diffrn_measurement_method 'phi and omega scans'
_diffrn_radiation_monochromator graphite
_diffrn_radiation_source 'fine-focus sealed tube'
_diffrn_radiation_type MoK\a
_diffrn_radiation_wavelength 0.71073
_diffrn_reflns_av_R_equivalents 0.0235
_diffrn_reflns_av_sigmaI/netI 0.0478
_diffrn_reflns_limit_h_max 8
_diffrn_reflns_limit_h_min -10
_diffrn_reflns_limit_k_max 13
_diffrn_reflns_limit_k_min -13
_diffrn_reflns_limit_l_max 13
_diffrn_reflns_limit_l_min -13
_diffrn_reflns_number 4786
_diffrn_reflns_theta_full 24.97
_diffrn_reflns_theta_max 24.97
_diffrn_reflns_theta_min 1.89
_exptl_absorpt_coefficient_mu 1.665
_exptl_absorpt_correction_T_max 0.9067
_exptl_absorpt_correction_T_min 0.6096
_exptl_absorpt_correction_type numerical
_exptl_crystal_colour colorless
_exptl_crystal_density_diffrn 1.436
_exptl_crystal_density_method 'not measured'
_exptl_crystal_description block
_exptl_crystal_F_000 436
_exptl_crystal_size_max 0.33
_exptl_crystal_size_mid 0.12
_exptl_crystal_size_min 0.06
_refine_diff_density_max 0.765
_refine_diff_density_min -0.494
_refine_diff_density_rms 0.098
_refine_ls_extinction_method none
_refine_ls_goodness_of_fit_ref 1.073
_refine_ls_hydrogen_treatment constr
_refine_ls_matrix_type full
_refine_ls_number_parameters 199
_refine_ls_number_reflns 3194
_refine_ls_number_restraints 0
_refine_ls_restrained_S_all 1.073
_refine_ls_R_factor_all 0.0533
_refine_ls_R_factor_gt 0.0459
_refine_ls_shift/su_max 0.000
_refine_ls_shift/su_mean 0.000
_refine_ls_structure_factor_coef Fsqd
_refine_ls_weighting_details 'calc w=1/[\s^2^(Fo^2^)+(0.0541P)^2^+0.9023P] where P=(Fo^2^+2Fc^2^)/3'
_refine_ls_weighting_scheme calc
_refine_ls_wR_factor_gt 0.1037
_refine_ls_wR_factor_ref 0.1076
_reflns_number_gt 2849
_reflns_number_total 3194
_reflns_threshold_expression >2sigma(I)
_cod_data_source_file b925580j.txt
_cod_data_source_block complex_2
_cod_depositor_comments
;
The following automatic conversions were performed:

'_symmetry_cell_setting' value 'Triclinic' changed to 'triclinic'
according to /home/saulius/struct/CIF-dictionaries/cif_core.dic
dictionary named 'cif_core.dic' version 2.4.2 from 2011-04-26.

Automatic conversion script
Id: cif_fix_values 1891 2012-01-12 08:04:46Z andrius 
;
_cod_original_sg_symbol_H-M P-1
_cod_database_code 7025183

loop_
_symmetry_equiv_pos_as_xyz
'x, y, z'
'-x, -y, -z'

loop_
_atom_site_label
_atom_site_type_symbol
_atom_site_fract_x
_atom_site_fract_y
_atom_site_fract_z
_atom_site_U_iso_or_equiv
_atom_site_adp_type
_atom_site_occupancy
_atom_site_symmetry_multiplicity
_atom_site_calc_flag
_atom_site_refinement_flags
Zn1 Zn 0.49809(6) 0.64905(4) 0.50239(4) 0.01235(16) Uani 1 1 d .
P1 P 0.68311(12) 0.66248(10) 0.68670(9) 0.0112(2) Uani 1 1 d .
Si1 Si 0.29794(14) 0.78185(11) 0.73217(10) 0.0138(3) Uani 1 1 d .
N1 N 0.4993(4) 0.7023(3) 0.6563(3) 0.0108(7) Uani 1 1 d .
Cl1 Cl 0.28928(12) 0.55064(10) 0.53386(9) 0.0156(2) Uani 1 1 d .
Cl2 Cl 0.52551(13) 0.79590(10) 0.33164(9) 0.0196(3) Uani 1 1 d .
C1 C 0.6972(5) 0.7403(4) 0.8010(4) 0.0129(9) Uani 1 1 d .
C2 C 0.6957(5) 0.6750(4) 0.9243(4) 0.0157(9) Uani 1 1 d .
H2A H 0.6903 0.5884 0.9473 0.019 Uiso 1 1 calc R
C3 C 0.7019(5) 0.7359(4) 1.0130(4) 0.0188(10) Uani 1 1 d .
H3A H 0.7015 0.6909 1.0964 0.023 Uiso 1 1 calc R
C4 C 0.7087(5) 0.8627(4) 0.9797(4) 0.0224(10) Uani 1 1 d .
H4A H 0.7118 0.9048 1.0406 0.027 Uiso 1 1 calc R
C5 C 0.7110(5) 0.9278(4) 0.8584(4) 0.0221(10) Uani 1 1 d .
H5A H 0.7166 1.0144 0.8360 0.027 Uiso 1 1 calc R
C6 C 0.7052(5) 0.8674(4) 0.7684(4) 0.0189(9) Uani 1 1 d .
H6A H 0.7066 0.9127 0.6850 0.023 Uiso 1 1 calc R
C7 C 0.7643(5) 0.4909(4) 0.7444(3) 0.0120(9) Uani 1 1 d .
C8 C 0.6544(5) 0.4155(4) 0.7910(4) 0.0162(9) Uani 1 1 d .
H8A H 0.5373 0.4552 0.7918 0.019 Uiso 1 1 calc R
C9 C 0.7151(5) 0.2838(4) 0.8359(4) 0.0183(9) Uani 1 1 d .
H9A H 0.6396 0.2335 0.8675 0.022 Uiso 1 1 calc R
C10 C 0.8860(5) 0.2246(4) 0.8353(4) 0.0192(10) Uani 1 1 d .
H10A H 0.9273 0.1340 0.8664 0.023 Uiso 1 1 calc R
C11 C 0.9968(5) 0.2983(4) 0.7890(4) 0.0202(10) Uani 1 1 d .
H11A H 1.1139 0.2578 0.7876 0.024 Uiso 1 1 calc R
C12 C 0.9360(5) 0.4311(4) 0.7449(4) 0.0151(9) Uani 1 1 d .
H12A H 1.0116 0.4815 0.7149 0.018 Uiso 1 1 calc R
C13 C 0.2946(5) 0.9003(4) 0.8210(4) 0.0207(10) Uani 1 1 d .
H13A H 0.3593 0.8543 0.8869 0.031 Uiso 1 1 calc R
H13B H 0.1780 0.9430 0.8577 0.031 Uiso 1 1 calc R
H13C H 0.3447 0.9658 0.7651 0.031 Uiso 1 1 calc R
C14 C 0.1977(6) 0.6619(4) 0.8412(4) 0.0236(10) Uani 1 1 d .
H14A H 0.2654 0.6127 0.9048 0.035 Uiso 1 1 calc R
H14B H 0.1908 0.6020 0.7955 0.035 Uiso 1 1 calc R
H14C H 0.0842 0.7077 0.8807 0.035 Uiso 1 1 calc R
C15 C 0.1718(5) 0.8772(4) 0.6095(4) 0.0223(10) Uani 1 1 d .
H15A H 0.2260 0.9402 0.5532 0.033 Uiso 1 1 calc R
H15B H 0.0580 0.9235 0.6482 0.033 Uiso 1 1 calc R
H15C H 0.1654 0.8181 0.5628 0.033 Uiso 1 1 calc R
C16 C 0.8298(5) 0.7023(4) 0.5492(4) 0.0156(9) Uani 1 1 d .
H16A H 0.7902 0.7955 0.5149 0.023 Uiso 1 1 calc R
H16B H 0.8389 0.6524 0.4879 0.023 Uiso 1 1 calc R
H16C H 0.9405 0.6809 0.5700 0.023 Uiso 1 1 calc R

loop_
_atom_site_aniso_label
_atom_site_aniso_U_11
_atom_site_aniso_U_22
_atom_site_aniso_U_33
_atom_site_aniso_U_23
_atom_site_aniso_U_13
_atom_site_aniso_U_12
Zn1 0.0115(3) 0.0123(3) 0.0119(2) -0.0022(2) -0.00156(18) -0.0026(2)
P1 0.0102(5) 0.0104(6) 0.0111(5) -0.0015(4) -0.0016(4) -0.0018(4)
Si1 0.0108(6) 0.0120(6) 0.0145(6) -0.0031(5) 0.0004(4) -0.0003(5)
N1 0.0084(17) 0.0115(18) 0.0119(16) -0.0035(14) -0.0003(13) -0.0026(14)
Cl1 0.0093(5) 0.0156(6) 0.0216(5) -0.0076(4) -0.0001(4) -0.0023(4)
Cl2 0.0220(6) 0.0182(6) 0.0160(5) 0.0015(4) -0.0035(4) -0.0066(5)
C1 0.0066(19) 0.015(2) 0.017(2) -0.0049(18) -0.0026(16) -0.0022(17)
C2 0.012(2) 0.015(2) 0.018(2) -0.0017(18) -0.0003(17) -0.0050(18)
C3 0.018(2) 0.022(3) 0.015(2) -0.0039(19) -0.0015(17) -0.0049(19)
C4 0.017(2) 0.028(3) 0.025(2) -0.016(2) -0.0056(19) -0.001(2)
C5 0.022(2) 0.014(2) 0.033(3) -0.009(2) -0.008(2) -0.0018(19)
C6 0.017(2) 0.018(2) 0.022(2) -0.005(2) -0.0076(18) -0.0024(19)
C7 0.015(2) 0.013(2) 0.0063(18) -0.0032(17) -0.0031(16) -0.0002(17)
C8 0.013(2) 0.015(2) 0.020(2) -0.0059(19) -0.0029(17) -0.0008(18)
C9 0.020(2) 0.013(2) 0.020(2) -0.0010(19) -0.0028(18) -0.0052(19)
C10 0.023(2) 0.009(2) 0.021(2) -0.0027(19) -0.0082(19) 0.0033(18)
C11 0.012(2) 0.021(3) 0.022(2) -0.003(2) -0.0068(18) 0.0041(19)
C12 0.015(2) 0.013(2) 0.014(2) -0.0008(18) -0.0009(17) -0.0034(18)
C13 0.015(2) 0.021(3) 0.023(2) -0.011(2) -0.0013(18) 0.0010(19)
C14 0.018(2) 0.018(3) 0.026(2) -0.008(2) 0.0075(19) -0.0015(19)
C15 0.015(2) 0.020(3) 0.026(2) -0.009(2) -0.0025(19) 0.0038(19)
C16 0.011(2) 0.018(2) 0.016(2) -0.0034(18) 0.0007(16) -0.0055(18)

loop_
_atom_type_symbol
_atom_type_description
_atom_type_scat_dispersion_real
_atom_type_scat_dispersion_imag
_atom_type_scat_source
C C 0.0033 0.0016 'International Tables Vol C Tables 4.2.6.8 and 6.1.1.4'
H H 0.0000 0.0000 'International Tables Vol C Tables 4.2.6.8 and 6.1.1.4'
N N 0.0061 0.0033 'International Tables Vol C Tables 4.2.6.8 and 6.1.1.4'
Si Si 0.0817 0.0704 'International Tables Vol C Tables 4.2.6.8 and 6.1.1.4'
P P 0.1023 0.0942 'International Tables Vol C Tables 4.2.6.8 and 6.1.1.4'
Cl Cl 0.1484 0.1585 'International Tables Vol C Tables 4.2.6.8 and 6.1.1.4'
Zn Zn 0.2839 1.4301 'International Tables Vol C Tables 4.2.6.8 and 6.1.1.4'

loop_
_geom_angle_atom_site_label_1
_geom_angle_atom_site_label_2
_geom_angle_atom_site_label_3
_geom_angle
_geom_angle_site_symmetry_3
N1 Zn1 Cl2 114.16(10) .
N1 Zn1 Cl1 111.96(9) .
Cl2 Zn1 Cl1 117.54(4) .
N1 Zn1 Cl1 113.49(10) 2_666
Cl2 Zn1 Cl1 107.18(4) 2_666
Cl1 Zn1 Cl1 90.02(4) 2_666
N1 P1 C16 110.42(18) .
N1 P1 C7 112.37(18) .
C16 P1 C7 106.89(19) .
N1 P1 C1 115.22(17) .
C16 P1 C1 106.21(18) .
C7 P1 C1 105.19(18) .
N1 Si1 C14 110.55(18) .
N1 Si1 C13 114.38(17) .
C14 Si1 C13 107.9(2) .
N1 Si1 C15 106.88(17) .
C14 Si1 C15 110.5(2) .
C13 Si1 C15 106.5(2) .
P1 N1 Si1 132.60(19) .
P1 N1 Zn1 113.85(16) .
Si1 N1 Zn1 113.55(17) .
Zn1 Cl1 Zn1 89.98(4) 2_666
C6 C1 C2 119.3(4) .
C6 C1 P1 120.4(3) .
C2 C1 P1 120.3(3) .
C3 C2 C1 120.4(4) .
C3 C2 H2A 119.8 .
C1 C2 H2A 119.8 .
C2 C3 C4 119.8(4) .
C2 C3 H3A 120.1 .
C4 C3 H3A 120.1 .
C5 C4 C3 120.2(4) .
C5 C4 H4A 119.9 .
C3 C4 H4A 119.9 .
C4 C5 C6 120.4(4) .
C4 C5 H5A 119.8 .
C6 C5 H5A 119.8 .
C5 C6 C1 119.9(4) .
C5 C6 H6A 120.1 .
C1 C6 H6A 120.1 .
C12 C7 C8 119.1(4) .
C12 C7 P1 121.1(3) .
C8 C7 P1 119.9(3) .
C9 C8 C7 120.4(4) .
C9 C8 H8A 119.8 .
C7 C8 H8A 119.8 .
C8 C9 C10 120.4(4) .
C8 C9 H9A 119.8 .
C10 C9 H9A 119.8 .
C9 C10 C11 119.8(4) .
C9 C10 H10A 120.1 .
C11 C10 H10A 120.1 .
C12 C11 C10 120.0(4) .
C12 C11 H11A 120.0 .
C10 C11 H11A 120.0 .
C11 C12 C7 120.3(4) .
C11 C12 H12A 119.8 .
C7 C12 H12A 119.8 .
Si1 C13 H13A 109.5 .
Si1 C13 H13B 109.5 .
H13A C13 H13B 109.5 .
Si1 C13 H13C 109.5 .
H13A C13 H13C 109.5 .
H13B C13 H13C 109.5 .
Si1 C14 H14A 109.5 .
Si1 C14 H14B 109.5 .
H14A C14 H14B 109.5 .
Si1 C14 H14C 109.5 .
H14A C14 H14C 109.5 .
H14B C14 H14C 109.5 .
Si1 C15 H15A 109.5 .
Si1 C15 H15B 109.5 .
H15A C15 H15B 109.5 .
Si1 C15 H15C 109.5 .
H15A C15 H15C 109.5 .
H15B C15 H15C 109.5 .
P1 C16 H16A 109.5 .
P1 C16 H16B 109.5 .
H16A C16 H16B 109.5 .
P1 C16 H16C 109.5 .
H16A C16 H16C 109.5 .
H16B C16 H16C 109.5 .

loop_
_geom_bond_atom_site_label_1
_geom_bond_atom_site_label_2
_geom_bond_distance
_geom_bond_site_symmetry_2
Zn1 N1 2.005(3) .
Zn1 Cl2 2.2076(11) .
Zn1 Cl1 2.3393(10) .
Zn1 Cl1 2.3939(11) 2_666
P1 N1 1.601(3) .
P1 C16 1.797(4) .
P1 C7 1.800(4) .
P1 C1 1.804(4) .
Si1 N1 1.755(3) .
Si1 C14 1.860(4) .
Si1 C13 1.864(4) .
Si1 C15 1.868(5) .
Cl1 Zn1 2.3939(11) 2_666
C1 C6 1.395(6) .
C1 C2 1.400(6) .
C2 C3 1.387(5) .
C2 H2A 0.9500 .
C3 C4 1.389(6) .
C3 H3A 0.9500 .
C4 C5 1.380(6) .
C4 H4A 0.9500 .
C5 C6 1.394(6) .
C5 H5A 0.9500 .
C6 H6A 0.9500 .
C7 C12 1.398(6) .
C7 C8 1.401(5) .
C8 C9 1.381(6) .
C8 H8A 0.9500 .
C9 C10 1.389(6) .
C9 H9A 0.9500 .
C10 C11 1.392(6) .
C10 H10A 0.9500 .
C11 C12 1.390(6) .
C11 H11A 0.9500 .
C12 H12A 0.9500 .
C13 H13A 0.9800 .
C13 H13B 0.9800 .
C13 H13C 0.9800 .
C14 H14A 0.9800 .
C14 H14B 0.9800 .
C14 H14C 0.9800 .
C15 H15A 0.9800 .
C15 H15B 0.9800 .
C15 H15C 0.9800 .
C16 H16A 0.9800 .
C16 H16B 0.9800 .
C16 H16C 0.9800 .

loop_
_geom_torsion_atom_site_label_1
_geom_torsion_atom_site_label_2
_geom_torsion_atom_site_label_3
_geom_torsion_atom_site_label_4
_geom_torsion
_geom_torsion_site_symmetry_1
_geom_torsion_site_symmetry_4
C16 P1 N1 Si1 -135.2(3) . .
C7 P1 N1 Si1 105.6(3) . .
C1 P1 N1 Si1 -14.9(3) . .
C16 P1 N1 Zn1 45.7(2) . .
C7 P1 N1 Zn1 -73.5(2) . .
C1 P1 N1 Zn1 166.00(18) . .
C14 Si1 N1 P1 -92.4(3) . .
C13 Si1 N1 P1 29.6(4) . .
C15 Si1 N1 P1 147.3(3) . .
C14 Si1 N1 Zn1 86.8(2) . .
C13 Si1 N1 Zn1 -151.23(19) . .
C15 Si1 N1 Zn1 -33.6(2) . .
Cl2 Zn1 N1 P1 -89.67(18) . .
Cl1 Zn1 N1 P1 133.67(15) . .
Cl1 Zn1 N1 P1 33.5(2) 2_666 .
Cl2 Zn1 N1 Si1 91.01(16) . .
Cl1 Zn1 N1 Si1 -45.65(19) . .
Cl1 Zn1 N1 Si1 -145.77(14) 2_666 .
N1 Zn1 Cl1 Zn1 -115.46(11) . 2_666
Cl2 Zn1 Cl1 Zn1 109.47(5) . 2_666
Cl1 Zn1 Cl1 Zn1 0.0 2_666 2_666
N1 P1 C1 C6 -79.5(4) . .
C16 P1 C1 C6 43.1(4) . .
C7 P1 C1 C6 156.2(3) . .
N1 P1 C1 C2 98.8(3) . .
C16 P1 C1 C2 -138.7(3) . .
C7 P1 C1 C2 -25.6(4) . .
C6 C1 C2 C3 0.0(6) . .
P1 C1 C2 C3 -178.3(3) . .
C1 C2 C3 C4 0.4(6) . .
C2 C3 C4 C5 -0.7(6) . .
C3 C4 C5 C6 0.5(7) . .
C4 C5 C6 C1 -0.1(6) . .
C2 C1 C6 C5 -0.2(6) . .
P1 C1 C6 C5 178.1(3) . .
N1 P1 C7 C12 162.6(3) . .
C16 P1 C7 C12 41.3(3) . .
C1 P1 C7 C12 -71.3(3) . .
N1 P1 C7 C8 -18.2(4) . .
C16 P1 C7 C8 -139.5(3) . .
C1 P1 C7 C8 107.9(3) . .
C12 C7 C8 C9 -0.5(6) . .
P1 C7 C8 C9 -179.8(3) . .
C7 C8 C9 C10 0.0(6) . .
C8 C9 C10 C11 -0.1(6) . .
C9 C10 C11 C12 0.7(6) . .
C10 C11 C12 C7 -1.3(6) . .
C8 C7 C12 C11 1.2(5) . .
P1 C7 C12 C11 -179.6(3) . .
